data_4001333
loop_
_publ_author_name
'Zelinska, Oksana Ya.'
'Bie, Haiying'
'Mar, Arthur'

_publ_section_title
;
 Structure of Cd12.7(1)Sb10
;
_journal_issue 6
_journal_name_full 'Chemistry of Materials'
_journal_page_first 1518
_journal_paper_doi 10.1021/cm0629659
_journal_volume 19
_journal_year 2007
_chemical_formula_structural 'Cd12.73 Sb10'
_chemical_formula_sum 'Cd12.73 Sb10'
_chemical_formula_weight 2648.73
_chemical_name_common 'cadmium antimonide (12.7/10)'
_chemical_name_systematic 'cadmium antimonide (12.7/10)'
_space_group_IT_number 167
_symmetry_cell_setting trigonal
_symmetry_space_group_name_Hall '-R 3 2"c'
_symmetry_space_group_name_H-M 'R -3 c :H'
_atom_sites_solution_hydrogens none
_atom_sites_solution_primary direct
_atom_sites_solution_secondary difmap
_cell_angle_alpha 90.00
_cell_angle_beta 90.00
_cell_angle_gamma 120.00
_cell_formula_units_Z 3
_cell_length_a 13.0395(14)
_cell_length_b 13.0395(14)
_cell_length_c 13.0346(14)
_cell_measurement_reflns_used 4395
_cell_measurement_temperature 295(2)
_cell_measurement_theta_max 32.53
_cell_measurement_theta_min 3.12
_cell_volume 1919.3(4)
_computing_cell_refinement 'Bruker SAINT 7.06 (Bruker, 2004)'
_computing_data_collection 'Bruker SMART 5.054 (Bruker, 1999)'
_computing_data_reduction 'Bruker SAINT 7.06'
_computing_molecular_graphics 'ATOMS 5.1 (Dowty, 1999)'
_computing_publication_material 'Bruker SHELXTL 6.12'
_computing_structure_refinement 'Bruker SHELXTL 6.12'
_computing_structure_solution 'Bruker SHELXTL 6.12'
_diffrn_ambient_temperature 295(2)
_diffrn_measured_fraction_theta_full 0.985
_diffrn_measured_fraction_theta_max 0.985
_diffrn_measurement_device_type 'Bruker Platform/SMART 1000 CCD'
_diffrn_measurement_method '\w scans'
_diffrn_radiation_monochromator graphite
_diffrn_radiation_source 'fine-focus sealed tube'
_diffrn_radiation_type MoK\a
_diffrn_radiation_wavelength 0.71073
_diffrn_reflns_av_R_equivalents 0.0513
_diffrn_reflns_av_sigmaI/netI 0.0259
_diffrn_reflns_limit_h_max 19
_diffrn_reflns_limit_h_min -19
_diffrn_reflns_limit_k_max 19
_diffrn_reflns_limit_k_min -19
_diffrn_reflns_limit_l_max 19
_diffrn_reflns_limit_l_min -19
_diffrn_reflns_number 8162
_diffrn_reflns_theta_full 33.14
_diffrn_reflns_theta_max 33.14
_diffrn_reflns_theta_min 3.12
_diffrn_standards_number 0
_exptl_absorpt_coefficient_mu 20.657
_exptl_absorpt_correction_T_max 0.2381
_exptl_absorpt_correction_T_min 0.0574
_exptl_absorpt_correction_type numerical
_exptl_absorpt_process_details 'Bruker SHELXTL 6.12 (Sheldrick, 2001)'
_exptl_crystal_colour black
_exptl_crystal_density_diffrn 6.875
_exptl_crystal_density_meas 6.87(2)
_exptl_crystal_density_method 'quartz pycnometer (Kirii et al., 1996)'
_exptl_crystal_description prism
_exptl_crystal_F_000 3364
_exptl_crystal_size_max 0.20
_exptl_crystal_size_mid 0.17
_exptl_crystal_size_min 0.08
_refine_diff_density_max 1.199
_refine_diff_density_min -1.280
_refine_diff_density_rms 0.260
_refine_ls_extinction_method none
_refine_ls_goodness_of_fit_ref 1.317
_refine_ls_hydrogen_treatment none
_refine_ls_matrix_type full
_refine_ls_number_parameters 40
_refine_ls_number_reflns 809
_refine_ls_number_restraints 0
_refine_ls_restrained_S_all 1.317
_refine_ls_R_factor_all 0.0433
_refine_ls_R_factor_gt 0.0371
_refine_ls_shift/su_max 0.004
_refine_ls_shift/su_mean 0.001
_refine_ls_structure_factor_coef Fsqd
_refine_ls_weighting_details 'calc w=1/[\s^2^(Fo^2^)+(0.0095P)^2^+83.7741P] where P=(Fo^2^+2Fc^2^)/3'
_refine_ls_weighting_scheme calc
_refine_ls_wR_factor_gt 0.0832
_refine_ls_wR_factor_ref 0.0848
_reflns_number_gt 727
_reflns_number_total 809
_reflns_threshold_expression I>2\s(I)
_cod_data_source_file cm0629659si20061212_080359.cif
_cod_data_source_block r-3c
_cod_original_sg_symbol_H-M 'R -3 c'
_cod_database_code 4001333

loop_
_symmetry_equiv_pos_as_xyz
'x, y, z'
'-y, x-y, z'
'-x+y, -x, z'
'y, x, -z+1/2'
'x-y, -y, -z+1/2'
'-x, -x+y, -z+1/2'
'x+2/3, y+1/3, z+1/3'
'-y+2/3, x-y+1/3, z+1/3'
'-x+y+2/3, -x+1/3, z+1/3'
'y+2/3, x+1/3, -z+5/6'
'x-y+2/3, -y+1/3, -z+5/6'
'-x+2/3, -x+y+1/3, -z+5/6'
'x+1/3, y+2/3, z+2/3'
'-y+1/3, x-y+2/3, z+2/3'
'-x+y+1/3, -x+2/3, z+2/3'
'y+1/3, x+2/3, -z+7/6'
'x-y+1/3, -y+2/3, -z+7/6'
'-x+1/3, -x+y+2/3, -z+7/6'
'-x, -y, -z'
'y, -x+y, -z'
'x-y, x, -z'
'-y, -x, z-1/2'
'-x+y, y, z-1/2'
'x, x-y, z-1/2'
'-x+2/3, -y+1/3, -z+1/3'
'y+2/3, -x+y+1/3, -z+1/3'
'x-y+2/3, x+1/3, -z+1/3'
'-y+2/3, -x+1/3, z-1/6'
'-x+y+2/3, y+1/3, z-1/6'
'x+2/3, x-y+1/3, z-1/6'
'-x+1/3, -y+2/3, -z+2/3'
'y+1/3, -x+y+2/3, -z+2/3'
'x-y+1/3, x+2/3, -z+2/3'
'-y+1/3, -x+2/3, z+1/6'
'-x+y+1/3, y+2/3, z+1/6'
'x+1/3, x-y+2/3, z+1/6'

loop_
_atom_site_label
_atom_site_type_symbol
_atom_site_fract_x
_atom_site_fract_y
_atom_site_fract_z
_atom_site_U_iso_or_equiv
_atom_site_adp_type
_atom_site_occupancy
_atom_site_symmetry_multiplicity
_atom_site_calc_flag
_atom_site_refinement_flags
Cd Cd 0.24070(12) 0.0775(3) 0.09416(10) 0.0359(4) Uani 0.820(11) 1 d P
Sb1 Sb 0.35469(6) 0.0000 0.2500 0.02858(19) Uani 1 2 d S
Sb2 Sb 0.0000 0.0000 0.14108(6) 0.0272(2) Uani 1 3 d S
Cd5 Cd 0.2340(9) 0.1341(9) 0.2335(7) 0.039(2) Uiso 0.071(2) 1 d P
Cd4 Cd 0.2248(16) 0.035(3) 0.1036(11) 0.039(2) Uiso 0.068(10) 1 d P
Cd3 Cd 0.0730(13) 0.2390(13) 0.0826(15) 0.039(2) Uiso 0.051(3) 1 d P
Cd2 Cd 0.069(2) 0.239(2) 0.126(3) 0.039(2) Uiso 0.030(3) 1 d P
Cd1 Cd 0.058(3) 0.181(3) 0.020(3) 0.039(2) Uiso 0.020(2) 1 d P

loop_
_atom_site_aniso_label
_atom_site_aniso_U_11
_atom_site_aniso_U_22
_atom_site_aniso_U_33
_atom_site_aniso_U_23
_atom_site_aniso_U_13
_atom_site_aniso_U_12
Cd 0.0343(5) 0.0364(10) 0.0385(4) -0.0056(4) -0.0005(3) 0.0187(5)
Sb1 0.0330(3) 0.0253(3) 0.0249(3) -0.0031(2) -0.00154(12) 0.01265(17)
Sb2 0.0294(3) 0.0294(3) 0.0228(4) 0.000 0.000 0.01472(14)

loop_
_atom_type_symbol
_atom_type_description
_atom_type_scat_dispersion_real
_atom_type_scat_dispersion_imag
_atom_type_scat_source
Cd Cd -0.8075 1.2024 'International Tables Vol C Tables 4.2.6.8 and 6.1.1.4'
Sb Sb -0.5866 1.5461 'International Tables Vol C Tables 4.2.6.8 and 6.1.1.4'

loop_
_geom_angle_atom_site_label_1
_geom_angle_atom_site_label_2
_geom_angle_atom_site_label_3
_geom_angle
_geom_angle_site_symmetry_1
_geom_angle_site_symmetry_3
Cd2 Cd Cd3 19.3(9) 3 3
Cd2 Cd Cd1 117.7(14) 3 20
Cd3 Cd Cd1 101.6(12) 3 20
Cd2 Cd Cd1 50.4(15) 3 3
Cd3 Cd Cd1 33.5(12) 3 3
Cd1 Cd Cd1 68.1(15) 20 3
Cd2 Cd Cd5 95.3(11) 3 .
Cd3 Cd Cd5 113.8(7) 3 .
Cd1 Cd Cd5 119.8(11) 20 .
Cd1 Cd Cd5 129.9(11) 3 .
Cd2 Cd Cd5 125.6(9) 3 25
Cd3 Cd Cd5 128.6(5) 3 25
Cd1 Cd Cd5 107.4(11) 20 25
Cd1 Cd Cd5 141.1(11) 3 25
Cd5 Cd Cd5 86.9(4) . 25
Cd2 Cd Cd3 126.8(11) 3 20
Cd3 Cd Cd3 107.9(6) 3 20
Cd1 Cd Cd3 21.5(11) 20 20
Cd1 Cd Cd3 77.2(10) 3 20
Cd5 Cd Cd3 129.8(5) . 20
Cd5 Cd Cd3 88.2(4) 25 20
Cd2 Cd Sb2 70.6(8) 3 .
Cd3 Cd Sb2 73.5(5) 3 .
Cd1 Cd Sb2 74.1(10) 20 .
Cd1 Cd Sb2 63.2(10) 3 .
Cd5 Cd Sb2 71.8(3) . .
Cd5 Cd Sb2 155.2(3) 25 .
Cd3 Cd Sb2 95.5(3) 20 .
Cd2 Cd Sb1 88.4(10) 3 14_544
Cd3 Cd Sb1 72.9(6) 3 14_544
Cd1 Cd Sb1 75.0(10) 20 14_544
Cd1 Cd Sb1 66.7(10) 3 14_544
Cd5 Cd Sb1 159.7(3) . 14_544
Cd5 Cd Sb1 74.8(3) 25 14_544
Cd3 Cd Sb1 59.5(3) 20 14_544
Sb2 Cd Sb1 127.87(5) . 14_544
Cd2 Cd Sb1 62.1(10) 3 .
Cd3 Cd Sb1 76.4(6) 3 .
Cd1 Cd Sb1 171.8(10) 20 .
Cd1 Cd Sb1 109.8(10) 3 .
Cd5 Cd Sb1 67.8(3) . .
Cd5 Cd Sb1 68.9(3) 25 .
Cd3 Cd Sb1 151.4(3) 20 .
Sb2 Cd Sb1 112.49(8) . .
Sb1 Cd Sb1 96.78(5) 14_544 .
Cd2 Cd Sb1 162.7(9) 3 25
Cd3 Cd Sb1 163.9(5) 3 25
Cd1 Cd Sb1 64.1(10) 20 25
Cd1 Cd Sb1 131.3(10) 3 25
Cd5 Cd Sb1 71.0(3) . 25
Cd5 Cd Sb1 65.7(3) 25 25
Cd3 Cd Sb1 61.7(3) 20 25
Sb2 Cd Sb1 94.54(6) . 25
Sb1 Cd Sb1 108.16(8) 14_544 25
Sb1 Cd Sb1 118.85(5) . 25
Cd2 Cd Cd2 144.7(12) 3 28
Cd3 Cd Cd2 130.4(10) 3 28
Cd1 Cd Cd2 65.5(12) 20 28
Cd1 Cd Cd2 113.6(12) 3 28
Cd5 Cd Cd2 113.7(7) . 28
Cd5 Cd Cd2 42.6(6) 25 28
Cd3 Cd Cd2 45.6(6) 20 28
Sb2 Cd Cd2 135.9(5) . 28
Sb1 Cd Cd2 57.5(5) 14_544 28
Sb1 Cd Cd2 109.5(5) . 28
Sb1 Cd Cd2 52.5(5) 25 28
Cd2 Sb1 Cd2 84.9(12) 3 4
Cd2 Sb1 Cd3 142.7(5) 3 25
Cd2 Sb1 Cd3 124.2(8) 4 25
Cd2 Sb1 Cd3 124.2(8) 3 35_545
Cd2 Sb1 Cd3 142.7(5) 4 35_545
Cd3 Sb1 Cd3 46.1(6) 25 35_545
Cd2 Sb1 Cd4 25.9(9) 3 .
Cd2 Sb1 Cd4 82.2(7) 4 .
Cd3 Sb1 Cd4 126.3(6) 25 .
Cd3 Sb1 Cd4 134.5(6) 35_545 .
Cd2 Sb1 Cd4 82.2(7) 3 5
Cd2 Sb1 Cd4 25.9(9) 4 5
Cd3 Sb1 Cd4 134.5(6) 25 5
Cd3 Sb1 Cd4 126.3(6) 35_545 5
Cd4 Sb1 Cd4 90.8(6) . 5
Cd2 Sb1 Cd1 129.8(9) 3 8
Cd2 Sb1 Cd1 62.7(9) 4 8
Cd3 Sb1 Cd1 63.0(8) 25 8
Cd3 Sb1 Cd1 103.1(8) 35_545 8
Cd4 Sb1 Cd1 107.5(10) . 8
Cd4 Sb1 Cd1 82.7(10) 5 8
Cd2 Sb1 Cd1 62.7(9) 3 18_544
Cd2 Sb1 Cd1 129.8(9) 4 18_544
Cd3 Sb1 Cd1 103.1(8) 25 18_544
Cd3 Sb1 Cd1 63.0(8) 35_545 18_544
Cd4 Sb1 Cd1 82.7(9) . 18_544
Cd4 Sb1 Cd1 107.5(10) 5 18_544
Cd1 Sb1 Cd1 165.8(14) 8 18_544
Cd2 Sb1 Cd2 131.1(3) 3 25
Cd2 Sb1 Cd2 132.7(7) 4 25
Cd3 Sb1 Cd2 11.6(5) 25 25
Cd3 Sb1 Cd2 46.7(5) 35_545 25
Cd4 Sb1 Cd2 116.3(8) . 25
Cd4 Sb1 Cd2 145.9(8) 5 25
Cd1 Sb1 Cd2 70.1(9) 8 25
Cd1 Sb1 Cd2 96.7(9) 18_544 25
Cd2 Sb1 Cd2 132.7(7) 3 35_545
Cd2 Sb1 Cd2 131.1(3) 4 35_545
Cd3 Sb1 Cd2 46.7(5) 25 35_545
Cd3 Sb1 Cd2 11.6(5) 35_545 35_545
Cd4 Sb1 Cd2 145.9(8) . 35_545
Cd4 Sb1 Cd2 116.3(8) 5 35_545
Cd1 Sb1 Cd2 96.7(9) 8 35_545
Cd1 Sb1 Cd2 70.1(9) 18_544 35_545
Cd2 Sb1 Cd2 50.3(10) 25 35_545
Cd2 Sb1 Cd4 150.5(9) 3 9
Cd2 Sb1 Cd4 65.6(9) 4 9
Cd3 Sb1 Cd4 62.9(7) 25 9
Cd3 Sb1 Cd4 83.4(8) 35_545 9
Cd4 Sb1 Cd4 138.4(2) . 9
Cd4 Sb1 Cd4 71.8(9) 5 9
Cd1 Sb1 Cd4 34.8(8) 8 9
Cd1 Sb1 Cd4 138.2(9) 18_544 9
Cd2 Sb1 Cd4 74.1(8) 25 9
Cd2 Sb1 Cd4 73.3(9) 35_545 9
Cd2 Sb1 Cd4 65.6(9) 3 16_544
Cd2 Sb1 Cd4 150.5(9) 4 16_544
Cd3 Sb1 Cd4 83.4(8) 25 16_544
Cd3 Sb1 Cd4 62.9(7) 35_545 16_544
Cd4 Sb1 Cd4 71.8(9) . 16_544
Cd4 Sb1 Cd4 138.4(2) 5 16_544
Cd1 Sb1 Cd4 138.2(9) 8 16_544
Cd1 Sb1 Cd4 34.8(8) 18_544 16_544
Cd2 Sb1 Cd4 73.3(9) 25 16_544
Cd2 Sb1 Cd4 74.1(8) 35_545 16_544
Cd4 Sb1 Cd4 143.9(13) 9 16_544
Cd1 Sb2 Cd1 87.2(11) 2 3
Cd1 Sb2 Cd1 87.2(11) 2 .
Cd1 Sb2 Cd1 87.2(11) 3 .
Cd1 Sb2 Cd4 36.2(9) 2 3
Cd1 Sb2 Cd4 86.5(10) 3 3
Cd1 Sb2 Cd4 123.2(8) . 3
Cd1 Sb2 Cd4 123.2(8) 2 .
Cd1 Sb2 Cd4 36.2(9) 3 .
Cd1 Sb2 Cd4 86.5(10) . .
Cd4 Sb2 Cd4 116.96(17) 3 .
Cd1 Sb2 Cd4 86.5(10) 2 2
Cd1 Sb2 Cd4 123.2(8) 3 2
Cd1 Sb2 Cd4 36.2(9) . 2
Cd4 Sb2 Cd4 116.96(17) 3 2
Cd4 Sb2 Cd4 116.96(17) . 2
Cd1 Sb2 Cd2 33.3(10) 2 2
Cd1 Sb2 Cd2 109.2(9) 3 2
Cd1 Sb2 Cd2 112.3(10) . 2
Cd4 Sb2 Cd2 25.2(9) 3 2
Cd4 Sb2 Cd2 142.0(8) . 2
Cd4 Sb2 Cd2 94.6(9) 2 2
Cd1 Sb2 Cd2 109.2(9) 2 .
Cd1 Sb2 Cd2 112.3(10) 3 .
Cd1 Sb2 Cd2 33.3(10) . .
Cd4 Sb2 Cd2 142.0(8) 3 .
Cd4 Sb2 Cd2 94.6(9) . .
Cd4 Sb2 Cd2 25.2(9) 2 .
Cd2 Sb2 Cd2 119.52(16) 2 .
Cd1 Sb2 Cd2 112.3(10) 2 3
Cd1 Sb2 Cd2 33.3(10) 3 3
Cd1 Sb2 Cd2 109.2(9) . 3
Cd4 Sb2 Cd2 94.6(9) 3 3
Cd4 Sb2 Cd2 25.2(9) . 3
Cd4 Sb2 Cd2 142.0(8) 2 3
Cd2 Sb2 Cd2 119.52(16) 2 3
Cd2 Sb2 Cd2 119.52(17) . 3
Cd1 Sb2 Sb2 127.2(7) 2 4
Cd1 Sb2 Sb2 127.2(7) 3 4
Cd1 Sb2 Sb2 127.2(7) . 4
Cd4 Sb2 Sb2 100.2(3) 3 4
Cd4 Sb2 Sb2 100.2(3) . 4
Cd4 Sb2 Sb2 100.2(3) 2 4
Cd2 Sb2 Sb2 94.0(7) 2 4
Cd2 Sb2 Sb2 94.0(7) . 4
Cd2 Sb2 Sb2 94.0(7) 3 4
Cd1 Sb2 Cd 41.1(8) 2 3
Cd1 Sb2 Cd 77.2(8) 3 3
Cd1 Sb2 Cd 125.7(7) . 3
Cd4 Sb2 Cd 10.1(6) 3 3
Cd4 Sb2 Cd 106.9(6) . 3
Cd4 Sb2 Cd 125.4(6) 2 3
Cd2 Sb2 Cd 35.2(5) 2 3
Cd2 Sb2 Cd 149.9(6) . 3
Cd2 Sb2 Cd 84.7(5) 3 3
Sb2 Sb2 Cd 102.43(3) 4 3
Cd1 Sb2 Cd 125.7(7) 2 .
Cd1 Sb2 Cd 41.1(8) 3 .
Cd1 Sb2 Cd 77.2(8) . .
Cd4 Sb2 Cd 125.4(6) 3 .
Cd4 Sb2 Cd 10.1(6) . .
Cd4 Sb2 Cd 106.9(6) 2 .
Cd2 Sb2 Cd 149.9(6) 2 .
Cd2 Sb2 Cd 84.7(5) . .
Cd2 Sb2 Cd 35.2(5) 3 .
Sb2 Sb2 Cd 102.43(3) 4 .
Cd Sb2 Cd 115.50(2) 3 .
Cd Cd5 Cd2 130.7(9) . 4
Cd Cd5 Cd4 13.6(8) . .
Cd2 Cd5 Cd4 118.2(12) 4 .
Cd Cd5 Cd 93.1(4) . 25
Cd2 Cd5 Cd 90.5(8) 4 25
Cd4 Cd5 Cd 99.6(7) . 25
Cd Cd5 Cd5 121.8(7) . 4
Cd2 Cd5 Cd5 102.5(9) 4 4
Cd4 Cd5 Cd5 128.8(8) . 4
Cd Cd5 Cd5 110.4(3) 25 4
Cd Cd5 Cd4 94.1(5) . 25
Cd2 Cd5 Cd4 97.4(9) 4 25
Cd4 Cd5 Cd4 102.5(9) . 25
Cd Cd5 Cd4 10.1(6) 25 25
Cd5 Cd5 Cd4 101.6(7) 4 25
Cd Cd5 Cd3 137.5(6) . 4
Cd2 Cd5 Cd3 6.8(8) 4 4
Cd4 Cd5 Cd3 125.0(10) . 4
Cd Cd5 Cd3 89.8(5) 25 4
Cd5 Cd5 Cd3 96.4(6) 4 4
Cd4 Cd5 Cd3 95.8(6) 25 4
Cd Cd5 Cd2 38.4(7) . 3
Cd2 Cd5 Cd2 96.4(12) 4 3
Cd4 Cd5 Cd2 24.9(11) . 3
Cd Cd5 Cd2 113.7(6) 25 3
Cd5 Cd5 Cd2 131.5(7) 4 3
Cd4 Cd5 Cd2 119.9(8) 25 3
Cd3 Cd5 Cd2 102.9(9) 4 3
Cd Cd5 Cd5 49.7(3) . 25
Cd2 Cd5 Cd5 117.1(9) 4 25
Cd4 Cd5 Cd5 57.2(7) . 25
Cd Cd5 Cd5 43.4(3) 25 25
Cd5 Cd5 Cd5 129.0(6) 4 25
Cd4 Cd5 Cd5 45.4(5) 25 25
Cd3 Cd5 Cd5 120.3(6) 4 25
Cd2 Cd5 Cd5 76.6(7) 3 25
Cd Cd5 Sb1 72.8(3) . .
Cd2 Cd5 Sb1 62.4(8) 4 .
Cd4 Cd5 Sb1 64.4(6) . .
Cd Cd5 Sb1 70.5(3) 25 .
Cd5 Cd5 Sb1 164.8(7) 4 .
Cd4 Cd5 Sb1 80.3(7) 25 .
Cd3 Cd5 Sb1 68.4(4) 4 .
Cd2 Cd5 Sb1 56.2(6) 3 .
Cd5 Cd5 Sb1 62.6(3) 25 .
Cd Cd5 Cd4 114.6(5) . 5
Cd2 Cd5 Cd4 19.9(9) 4 5
Cd4 Cd5 Cd4 101.2(7) . 5
Cd Cd5 Cd4 104.3(5) 25 5
Cd5 Cd5 Cd4 109.8(6) 4 5
Cd4 Cd5 Cd4 112.8(5) 25 5
Cd3 Cd5 Cd4 25.5(6) 4 5
Cd2 Cd5 Cd4 77.8(8) 3 5
Cd5 Cd5 Cd4 118.4(6) 25 5
Sb1 Cd5 Cd4 56.4(3) . 5
Cd Cd5 Sb2 68.0(3) . .
Cd2 Cd5 Sb2 111.3(8) 4 .
Cd4 Cd5 Sb2 64.9(5) . .
Cd Cd5 Sb2 157.2(4) 25 .
Cd5 Cd5 Sb2 72.4(3) 4 .
Cd4 Cd5 Sb2 151.3(6) 25 .
Cd3 Cd5 Sb2 112.7(5) 4 .
Cd2 Cd5 Sb2 59.1(6) 3 .
Cd5 Cd5 Sb2 116.5(5) 25 .
Sb1 Cd5 Sb2 113.1(3) . .
Cd4 Cd5 Sb2 95.4(6) 5 .
Cd2 Cd4 Cd3 26.8(14) 3 3
Cd2 Cd4 Cd1 63(2) 3 3
Cd3 Cd4 Cd1 39.4(15) 3 3
Cd2 Cd4 Cd5 108.2(19) 3 .
Cd3 Cd4 Cd5 133.1(17) 3 .
Cd1 Cd4 Cd5 138.8(15) 3 .
Cd2 Cd4 Cd1 127(2) 3 20
Cd3 Cd4 Cd1 104.7(15) 3 20
Cd1 Cd4 Cd1 65.4(15) 3 20
Cd5 Cd4 Cd1 102.7(16) . 20
Cd2 Cd4 Cd5 138.3(17) 3 25
Cd3 Cd4 Cd5 139.2(13) 3 25
Cd1 Cd4 Cd5 137.7(15) 3 25
Cd5 Cd4 Cd5 77.5(9) . 25
Cd1 Cd4 Cd5 89.7(14) 20 25
Cd2 Cd4 Sb1 72.9(17) 3 .
Cd3 Cd4 Sb1 92.5(16) 3 .
Cd1 Cd4 Sb1 132(2) 3 .
Cd5 Cd4 Sb1 71.9(5) . .
Cd1 Cd4 Sb1 159.5(16) 20 .
Cd5 Cd4 Sb1 69.9(4) 25 .
Cd2 Cd4 Sb2 78.0(14) 3 .
Cd3 Cd4 Sb2 81.4(10) 3 .
Cd1 Cd4 Sb2 66.9(13) 3 .
Cd5 Cd4 Sb2 72.0(5) . .
Cd1 Cd4 Sb2 71.8(10) 20 .
Cd5 Cd4 Sb2 139.2(13) 25 .
Sb1 Cd4 Sb2 122.7(7) . .
Cd2 Cd4 Sb1 99.7(19) 3 14_544
Cd3 Cd4 Sb1 77.7(11) 3 14_544
Cd1 Cd4 Sb1 68.8(13) 3 14_544
Cd5 Cd4 Sb1 147.9(13) . 14_544
Cd1 Cd4 Sb1 71.3(10) 20 14_544
Cd5 Cd4 Sb1 71.1(5) 25 14_544
Sb1 Cd4 Sb1 102.4(5) . 14_544
Sb2 Cd4 Sb1 130.8(5) . 14_544
Cd2 Cd4 Cd5 34.8(16) 3 5
Cd3 Cd4 Cd5 60.6(14) 3 5
Cd1 Cd4 Cd5 89.2(17) 3 5
Cd5 Cd4 Cd5 73.4(6) . 5
Cd1 Cd4 Cd5 137.2(11) 20 5
Cd5 Cd4 Cd5 128.8(6) 25 5
Sb1 Cd4 Cd5 61.4(5) . 5
Sb2 Cd4 Cd5 66.5(5) . 5
Sb1 Cd4 Cd5 132.8(12) 14_544 5
Cd2 Cd4 Cd3 43.6(15) 3 18_544
Cd3 Cd4 Cd3 41.0(11) 3 18_544
Cd1 Cd4 Cd3 73.4(16) 3 18_544
Cd5 Cd4 Cd3 130.0(10) . 18_544
Cd1 Cd4 Cd3 127.4(12) 20 18_544
Cd5 Cd4 Cd3 100.3(6) 25 18_544
Sb1 Cd4 Cd3 61.1(6) . 18_544
Sb2 Cd4 Cd3 119.9(11) . 18_544
Sb1 Cd4 Cd3 64.0(6) 14_544 18_544
Cd5 Cd4 Cd3 69.9(8) 5 18_544
Cd2 Cd4 Cd3 133.5(18) 3 20
Cd3 Cd4 Cd3 107.5(11) 3 20
Cd1 Cd4 Cd3 71.1(13) 3 20
Cd5 Cd4 Cd3 110.2(14) . 20
Cd1 Cd4 Cd3 18.1(9) 20 20
Cd5 Cd4 Cd3 75.9(8) 25 20
Sb1 Cd4 Cd3 144.5(9) . 20
Sb2 Cd4 Cd3 89.8(6) . 20
Sb1 Cd4 Cd3 56.0(4) 14_544 20
Cd5 Cd4 Cd3 154.1(7) 5 20
Cd3 Cd4 Cd3 117.7(8) 18_544 20
Cd2 Cd3 Cd1 142(4) . .
Cd2 Cd3 Cd4 72(3) . 2
Cd1 Cd3 Cd4 92(2) . 2
Cd2 Cd3 Cd 80(3) . 2
Cd1 Cd3 Cd 85(2) . 2
Cd4 Cd3 Cd 8.1(9) 2 2
Cd2 Cd3 Cd3 89(3) . 17_554
Cd1 Cd3 Cd3 129(3) . 17_554
Cd4 Cd3 Cd3 116.3(11) 2 17_554
Cd Cd3 Cd3 120.1(5) 2 17_554
Cd2 Cd3 Cd2 104(3) . 17_554
Cd1 Cd3 Cd2 114(3) . 17_554
Cd4 Cd3 Cd2 117.6(14) 2 17_554
Cd Cd3 Cd2 119.0(11) 2 17_554
Cd3 Cd3 Cd2 15.1(7) 17_554 17_554
Cd2 Cd3 Cd5 25(3) . 4
Cd1 Cd3 Cd5 131(2) . 4
Cd4 Cd3 Cd5 93.9(13) 2 4
Cd Cd3 Cd5 100.8(9) 2 4
Cd3 Cd3 Cd5 90.8(11) 17_554 4
Cd2 Cd3 Cd5 105.4(13) 17_554 4
Cd2 Cd3 Cd 159(3) . 21
Cd1 Cd3 Cd 41(2) . 21
Cd4 Cd3 Cd 126.1(14) 2 21
Cd Cd3 Cd 118.1(9) 2 21
Cd3 Cd3 Cd 90.0(10) 17_554 21
Cd2 Cd3 Cd 77.4(12) 17_554 21
Cd5 Cd3 Cd 134.1(6) 4 21
Cd2 Cd3 Sb1 95(3) . 25
Cd1 Cd3 Sb1 95(2) . 25
Cd4 Cd3 Sb1 166.6(15) 2 25
Cd Cd3 Sb1 171.1(9) 2 25
Cd3 Cd3 Sb1 66.9(3) 17_554 25
Cd2 Cd3 Sb1 69.3(8) 17_554 25
Cd5 Cd3 Sb1 72.8(5) 4 25
Cd Cd3 Sb1 65.5(4) 21 25
Cd2 Cd3 Cd1 115(3) . 21
Cd1 Cd3 Cd1 43(2) . 21
Cd4 Cd3 Cd1 49.6(12) 2 21
Cd Cd3 Cd1 41.7(8) 2 21
Cd3 Cd3 Cd1 137.3(12) 17_554 21
Cd2 Cd3 Cd1 125.1(15) 17_554 21
Cd5 Cd3 Cd1 126.4(10) 4 21
Cd Cd3 Cd1 78.6(9) 21 21
Sb1 Cd3 Cd1 137.7(10) 25 21
Cd2 Cd3 Cd1 123(3) . 20
Cd1 Cd3 Cd1 40(2) . 20
Cd4 Cd3 Cd1 123.6(14) 2 20
Cd Cd3 Cd1 117.5(10) 2 20
Cd3 Cd3 Cd1 117.6(10) 17_554 20
Cd2 Cd3 Cd1 110.4(13) 17_554 20
Cd5 Cd3 Cd1 100.5(9) 4 20
Cd Cd3 Cd1 41.1(7) 21 20
Sb1 Cd3 Cd1 59.0(8) 25 20
Cd1 Cd3 Cd1 79.3(15) 21 20
Cd2 Cd3 Sb2 76(3) . .
Cd1 Cd3 Sb2 66(2) . .
Cd4 Cd3 Sb2 72.9(9) 2 .
Cd Cd3 Sb2 71.7(5) 2 .
Cd3 Cd3 Sb2 159.7(11) 17_554 .
Cd2 Cd3 Sb2 169.2(10) 17_554 .
Cd5 Cd3 Sb2 70.1(5) 4 .
Cd Cd3 Sb2 98.6(5) 21 .
Sb1 Cd3 Sb2 100.0(5) 25 .
Cd1 Cd3 Sb2 62.8(8) 21 .
Cd1 Cd3 Sb2 62.1(8) 20 .
Cd3 Cd2 Cd4 81(3) . 2
Cd3 Cd2 Cd1 25(3) . .
Cd4 Cd2 Cd1 74(2) 2 .
Cd3 Cd2 Cd 81(3) . 2
Cd4 Cd2 Cd 2.7(8) 2 2
Cd1 Cd2 Cd 72.3(17) . 2
Cd3 Cd2 Cd5 148(4) . 4
Cd4 Cd2 Cd5 125(2) 2 4
Cd1 Cd2 Cd5 136(2) . 4
Cd Cd2 Cd5 124.6(17) 2 4
Cd3 Cd2 Cd3 76(3) . 17_554
Cd4 Cd2 Cd3 114(2) 2 17_554
Cd1 Cd2 Cd3 100(2) . 17_554
Cd Cd2 Cd3 116.6(15) 2 17_554
Cd5 Cd2 Cd3 103.9(14) 4 17_554
Cd3 Cd2 Cd2 63(3) . 17_554
Cd4 Cd2 Cd2 107.2(18) 2 17_554
Cd1 Cd2 Cd2 88(2) . 17_554
Cd Cd2 Cd2 109.3(14) 2 17_554
Cd5 Cd2 Cd2 116.3(16) 4 17_554
Cd3 Cd2 Cd2 13.3(6) 17_554 17_554
Cd3 Cd2 Sb1 132(3) . 2
Cd4 Cd2 Sb1 81.2(15) 2 2
Cd1 Cd2 Sb1 148.0(19) . 2
Cd Cd2 Sb1 83.2(10) 2 2
Cd5 Cd2 Sb1 74.8(10) 4 2
Cd3 Cd2 Sb1 72.0(9) 17_554 2
Cd2 Cd2 Sb1 81.2(11) 17_554 2
Cd3 Cd2 Cd5 125(3) . 2
Cd4 Cd2 Cd5 46.8(13) 2 2
Cd1 Cd2 Cd5 108.2(17) . 2
Cd Cd2 Cd5 46.2(7) 2 2
Cd5 Cd2 Cd5 78.5(11) 4 2
Cd3 Cd2 Cd5 134.6(13) 17_554 2
Cd2 Cd2 Cd5 138.5(7) 17_554 2
Sb1 Cd2 Cd5 64.9(7) 2 2
Cd3 Cd2 Sb2 92(3) . .
Cd4 Cd2 Sb2 76.8(14) 2 .
Cd1 Cd2 Sb2 67.4(15) . .
Cd Cd2 Sb2 74.1(8) 2 .
Cd5 Cd2 Sb2 78.8(9) 4 .
Cd3 Cd2 Sb2 161.6(15) 17_554 .
Cd2 Cd2 Sb2 152.8(19) 17_554 .
Sb1 Cd2 Sb2 125.7(11) 2 .
Cd5 Cd2 Sb2 63.8(6) 2 .
Cd3 Cd2 Cd1 95(3) . 17_554
Cd4 Cd2 Cd1 123.7(18) 2 17_554
Cd1 Cd2 Cd1 119.5(19) . 17_554
Cd Cd2 Cd1 126.4(14) 2 17_554
Cd5 Cd2 Cd1 84.5(12) 4 17_554
Cd3 Cd2 Cd1 20.3(9) 17_554 17_554
Cd2 Cd2 Cd1 33.6(12) 17_554 17_554
Sb1 Cd2 Cd1 60.4(9) 2 17_554
Cd5 Cd2 Cd1 125.2(13) 2 17_554
Sb2 Cd2 Cd1 159.0(12) . 17_554
Cd3 Cd2 Sb1 73(3) . 25
Cd4 Cd2 Sb1 154(2) 2 25
Cd1 Cd2 Sb1 80.9(16) . 25
Cd Cd2 Sb1 152.9(17) 2 25
Cd5 Cd2 Sb1 78.1(8) 4 25
Cd3 Cd2 Sb1 64.0(8) 17_554 25
Cd2 Cd2 Sb1 64.8(5) 17_554 25
Sb1 Cd2 Sb1 119.9(9) 2 25
Cd5 Cd2 Sb1 153.5(12) 2 25
Sb2 Cd2 Sb1 99.4(8) . 25
Cd1 Cd2 Sb1 64.4(9) 17_554 25
Cd3 Cd1 Cd2 13.2(14) . .
Cd3 Cd1 Cd4 48.2(19) . 2
Cd2 Cd1 Cd4 43.7(16) . 2
Cd3 Cd1 Cd 118(3) . 21
Cd2 Cd1 Cd 129(2) . 21
Cd4 Cd1 Cd 151(2) 2 21
Cd3 Cd1 Cd 61.9(18) . 2
Cd2 Cd1 Cd 57.3(14) . 2
Cd4 Cd1 Cd 13.8(10) 2 2
Cd Cd1 Cd 151(2) 21 2
Cd3 Cd1 Cd1 117(3) . 21
Cd2 Cd1 Cd1 112(3) . 21
Cd4 Cd1 Cd1 69(2) 2 21
Cd Cd1 Cd1 115(2) 21 21
Cd Cd1 Cd1 55.4(15) 2 21
Cd3 Cd1 Cd1 122(3) . 20
Cd2 Cd1 Cd1 119(3) . 20
Cd4 Cd1 Cd1 150(3) 2 20
Cd Cd1 Cd1 56.5(18) 21 20
Cd Cd1 Cd1 152(2) 2 20
Cd1 Cd1 Cd1 114.6(13) 21 20
Cd3 Cd1 Cd4 122(3) . 21
Cd2 Cd1 Cd4 131(2) . 21
Cd4 Cd1 Cd4 162(2) 2 21
Cd Cd1 Cd4 11.0(7) 21 21
Cd Cd1 Cd4 161(2) 2 21
Cd1 Cd1 Cd4 116(2) 21 21
Cd1 Cd1 Cd4 45.5(17) 20 21
Cd3 Cd1 Sb2 92(2) . .
Cd2 Cd1 Sb2 79.3(16) . .
Cd4 Cd1 Sb2 76.9(13) 2 .
Cd Cd1 Sb2 131.7(17) 21 .
Cd Cd1 Sb2 75.7(11) 2 .
Cd1 Cd1 Sb2 75.9(10) 21 .
Cd1 Cd1 Sb2 75.9(10) 20 .
Cd4 Cd1 Sb2 120.8(16) 21 .
Cd3 Cd1 Sb1 86(2) . 15_554
Cd2 Cd1 Sb1 95.8(18) . 15_554
Cd4 Cd1 Sb1 76.5(13) 2 15_554
Cd Cd1 Sb1 77.5(11) 21 15_554
Cd Cd1 Sb1 73.3(11) 2 15_554
Cd1 Cd1 Sb1 74.6(16) 21 15_554
Cd1 Cd1 Sb1 133(2) 20 15_554
Cd4 Cd1 Sb1 88.2(13) 21 15_554
Sb2 Cd1 Sb1 145.7(14) . 15_554
Cd3 Cd1 Cd3 124(2) . 20
Cd2 Cd1 Cd3 126(2) . 20
Cd4 Cd1 Cd3 168(2) 2 20
Cd Cd1 Cd3 36.7(7) 21 20
Cd Cd1 Cd3 170.5(18) 2 20
Cd1 Cd1 Cd3 119.0(17) 21 20
Cd1 Cd1 Cd3 19.9(13) 20 20
Cd4 Cd1 Cd3 25.7(9) 21 20
Sb2 Cd1 Cd3 95.7(11) . 20
Sb1 Cd1 Cd3 113.8(12) 15_554 20
Cd3 Cd1 Cd2 46(2) . 17_554
Cd2 Cd1 Cd2 58.7(18) . 17_554
Cd4 Cd1 Cd2 79.3(16) 2 17_554
Cd Cd1 Cd2 76.5(13) 21 17_554
Cd Cd1 Cd2 88.8(14) 2 17_554
Cd1 Cd1 Cd2 127.0(17) 21 17_554
Cd1 Cd1 Cd2 113.8(17) 20 17_554
Cd4 Cd1 Cd2 84.4(14) 21 17_554
Sb2 Cd1 Cd2 136.7(15) . 17_554
Sb1 Cd1 Cd2 56.9(9) 15_554 17_554
Cd3 Cd1 Cd2 100.4(13) 20 17_554

loop_
_geom_bond_atom_site_label_1
_geom_bond_atom_site_label_2
_geom_bond_distance
_geom_bond_site_symmetry_2
Cd Cd2 1.70(2) 3
Cd Cd3 1.707(15) 3
Cd Cd1 1.90(3) 20
Cd Cd1 1.93(3) 3
Cd Cd5 1.978(10) .
Cd Cd5 2.194(10) 25
Cd Cd3 2.581(19) 20
Cd Sb2 2.8415(12) .
Cd Sb1 2.8694(10) 14_544
Cd Sb1 2.977(2) .
Cd Sb1 2.985(3) 25
Cd Cd2 3.00(3) 28
Sb1 Cd2 2.65(3) 3
Sb1 Cd2 2.65(3) 4
Sb1 Cd3 2.718(15) 25
Sb1 Cd3 2.718(15) 35_545
Sb1 Cd4 2.739(18) .
Sb1 Cd4 2.739(18) 5
Sb1 Cd1 2.75(3) 8
Sb1 Cd1 2.75(3) 18_544
Sb1 Cd2 2.83(3) 25
Sb1 Cd2 2.83(3) 35_545
Sb1 Cd4 2.868(14) 9
Sb1 Cd4 2.868(14) 16_544
Sb2 Cd1 2.62(3) 2
Sb2 Cd1 2.62(3) 3
Sb2 Cd1 2.62(3) .
Sb2 Cd4 2.774(14) 3
Sb2 Cd4 2.774(14) .
Sb2 Cd4 2.774(14) 2
Sb2 Cd2 2.79(2) 2
Sb2 Cd2 2.79(2) .
Sb2 Cd2 2.79(2) 3
Sb2 Sb2 2.8394(17) 4
Sb2 Cd 2.8415(12) 3
Cd5 Cd2 2.03(3) 4
Cd5 Cd4 2.09(2) .
Cd5 Cd 2.194(10) 25
Cd5 Cd5 2.297(19) 4
Cd5 Cd4 2.47(3) 25
Cd5 Cd3 2.54(2) 4
Cd5 Cd2 2.73(3) 3
Cd5 Cd5 2.874(19) 25
Cd5 Cd4 2.91(3) 5
Cd4 Cd2 1.21(4) 3
Cd4 Cd3 1.25(4) 3
Cd4 Cd1 1.68(4) 3
Cd4 Cd1 2.20(4) 20
Cd4 Cd5 2.47(3) 25
Cd4 Sb1 2.868(14) 14_544
Cd4 Cd5 2.91(3) 5
Cd4 Cd3 2.91(3) 18_544
Cd4 Cd3 2.92(3) 20
Cd3 Cd2 0.57(3) .
Cd3 Cd1 1.07(4) .
Cd3 Cd4 1.25(4) 2
Cd3 Cd 1.707(15) 2
Cd3 Cd3 2.13(3) 17_554
Cd3 Cd2 2.20(3) 17_554
Cd3 Cd5 2.54(2) 4
Cd3 Cd 2.581(19) 21
Cd3 Sb1 2.718(15) 25
Cd3 Cd1 2.80(4) 21
Cd3 Cd1 2.86(4) 20
Cd2 Cd4 1.21(4) 2
Cd2 Cd1 1.56(5) .
Cd2 Cd 1.70(2) 2
Cd2 Cd5 2.03(3) 4
Cd2 Cd3 2.20(3) 17_554
Cd2 Cd2 2.40(5) 17_554
Cd2 Sb1 2.65(3) 2
Cd2 Cd5 2.73(3) 2
Cd2 Cd1 2.81(4) 17_554
Cd2 Sb1 2.83(3) 25
Cd1 Cd4 1.68(4) 2
Cd1 Cd 1.90(3) 21
Cd1 Cd 1.93(3) 2
Cd1 Cd1 2.15(4) 21
Cd1 Cd1 2.15(4) 20
Cd1 Cd4 2.20(4) 21
Cd1 Sb1 2.75(3) 15_554
Cd1 Cd3 2.80(4) 20
Cd1 Cd2 2.81(4) 17_554
